data_4104781
loop_
_publ_author_name
'Yeon-Ju Lee'
'Richard R. Schrock'
'Amir H. Hoveyda'

_publ_section_title
;
 Endo-Selective Enyne Ring-Closing Metathesis Promoted by
 Stereogenic-at-Mo Monoalkoxide and Monoaryloxide Complexes. Efficient
 Synthesis of Cyclic Dienes Not Accessible through Reactions with Ru
 Carbenes
;
_journal_name_full 'Journal of the American Chemical Society'
_journal_page_first 10652
_journal_page_last 10661
_journal_paper_doi 10.1021/ja904098h
_journal_volume 131
_journal_year 2009
_chemical_formula_moiety 'C58 H57.96 Br0.04 Mo N2 O'
_chemical_formula_sum 'C58 H57.96 Br0.04 Mo N2 O'
_chemical_formula_weight 897.96
_chemical_name_systematic
; 
 ? 
;
_space_group_IT_number 14
_symmetry_cell_setting monoclinic
_symmetry_space_group_name_Hall '-P 2yn'
_symmetry_space_group_name_H-M 'P 1 21/n 1'
_atom_sites_solution_hydrogens geom
_atom_sites_solution_primary direct
_atom_sites_solution_secondary difmap
_audit_creation_method SHELXL-97
_cell_angle_alpha 90.00
_cell_angle_beta 103.893(4)
_cell_angle_gamma 90.00
_cell_formula_units_Z 4
_cell_length_a 12.414(3)
_cell_length_b 27.088(6)
_cell_length_c 13.856(4)
_cell_measurement_reflns_used 4939
_cell_measurement_temperature 100(2)
_cell_measurement_theta_max 19.86
_cell_measurement_theta_min 2.26
_cell_volume 4523(2)
_computing_cell_refinement 'Bruker SAINT'
_computing_data_collection 'Bruker SMART'
_computing_data_reduction 'Bruker SAINT'
_computing_molecular_graphics 'Bruker SHELXTL'
_computing_publication_material 'Bruker SHELXTL'
_computing_structure_refinement 'SHELXL-97 (Sheldrick, 2008)'
_computing_structure_solution 'SHELXS-97 (Sheldrick, 2008)'
_diffrn_ambient_temperature 100(2)
_diffrn_measured_fraction_theta_full 1.000
_diffrn_measured_fraction_theta_max 1.000
_diffrn_measurement_device_type 'Bruker SMART APEX CCD'
_diffrn_measurement_method '0.3 deg wide \w exposures'
_diffrn_radiation_monochromator graphite
_diffrn_radiation_source 'normal-focus sealed tube'
_diffrn_radiation_type MoK\a
_diffrn_radiation_wavelength 0.71073
_diffrn_reflns_av_R_equivalents 0.0857
_diffrn_reflns_av_sigmaI/netI 0.1342
_diffrn_reflns_limit_h_max 14
_diffrn_reflns_limit_h_min -14
_diffrn_reflns_limit_k_max 32
_diffrn_reflns_limit_k_min -32
_diffrn_reflns_limit_l_max 16
_diffrn_reflns_limit_l_min 0
_diffrn_reflns_number 15729
_diffrn_reflns_theta_full 25.00
_diffrn_reflns_theta_max 25.00
_diffrn_reflns_theta_min 1.85
_exptl_absorpt_coefficient_mu 0.367
_exptl_absorpt_correction_T_max 0.9891
_exptl_absorpt_correction_T_min 0.9819
_exptl_absorpt_correction_type multi-scan
_exptl_absorpt_process_details SADABS
_exptl_crystal_colour orange
_exptl_crystal_density_diffrn 1.319
_exptl_crystal_density_method none
_exptl_crystal_description rod
_exptl_crystal_F_000 1885
_exptl_crystal_size_max 0.05
_exptl_crystal_size_mid 0.05
_exptl_crystal_size_min 0.03
_refine_diff_density_max 0.651
_refine_diff_density_min -0.564
_refine_diff_density_rms 0.087
_refine_ls_extinction_coef na
_refine_ls_extinction_method none
_refine_ls_goodness_of_fit_ref 1.057
_refine_ls_hydrogen_treatment mixed
_refine_ls_matrix_type full
_refine_ls_number_parameters 569
_refine_ls_number_reflns 7966
_refine_ls_number_restraints 560
_refine_ls_restrained_S_all 1.022
_refine_ls_R_factor_all 0.1359
_refine_ls_R_factor_gt 0.0735
_refine_ls_shift/su_max 0.000
_refine_ls_shift/su_mean 0.000
_refine_ls_structure_factor_coef Fsqd
_refine_ls_weighting_details 'calc w=1/[\s^2^(Fo^2^)+(0.0493P)^2^+0.0000P] where P=(Fo^2^+2Fc^2^)/3'
_refine_ls_weighting_scheme calc
_refine_ls_wR_factor_gt 0.1238
_refine_ls_wR_factor_ref 0.1454
_reflns_number_gt 5088
_reflns_number_total 7966
_reflns_threshold_expression >2sigma(I)
_cod_data_source_file ja904098h_si_004.cif
_cod_data_source_block C58H58MoN2O
_cod_database_code 4104781

loop_
_symmetry_equiv_pos_as_xyz
'x, y, z'
'-x+1/2, y+1/2, -z+1/2'
'-x, -y, -z'
'x-1/2, -y-1/2, z-1/2'

loop_
_atom_site_label
_atom_site_type_symbol
_atom_site_fract_x
_atom_site_fract_y
_atom_site_fract_z
_atom_site_U_iso_or_equiv
_atom_site_adp_type
_atom_site_occupancy
_atom_site_symmetry_multiplicity
_atom_site_calc_flag
_atom_site_refinement_flags
_atom_site_disorder_assembly
_atom_site_disorder_group
Mo1 Mo 0.39038(4) 0.191326(18) 0.23635(4) 0.01803(14) Uani 1 1 d U . .
O1 O 0.5173(3) 0.15258(13) 0.3003(3) 0.0185(9) Uani 1 1 d U . .
N1 N 0.3682(3) 0.19394(17) 0.1091(3) 0.0202(10) Uani 1 1 d U . .
N2 N 0.3892(4) 0.26279(16) 0.2844(3) 0.0200(10) Uani 1 1 d U . .
C1 C 0.3655(4) 0.1954(2) 0.0075(4) 0.0197(12) Uani 1 1 d U . .
C2 C 0.3844(4) 0.2405(2) -0.0352(4) 0.0232(13) Uani 1 1 d U . .
C3 C 0.3903(5) 0.2397(2) -0.1344(4) 0.0319(15) Uani 1 1 d U . .
H3 H 0.4058 0.2694 -0.1651 0.038 Uiso 1 1 calc R . .
C4 C 0.3737(5) 0.1962(2) -0.1889(4) 0.0323(14) Uani 1 1 d U . .
H4 H 0.3793 0.1963 -0.2561 0.039 Uiso 1 1 calc R . .
C5 C 0.3491(5) 0.1527(2) -0.1465(4) 0.0271(14) Uani 1 1 d U . .
H5 H 0.3358 0.1235 -0.1857 0.033 Uiso 1 1 calc R . .
C6 C 0.3437(5) 0.1510(2) -0.0479(4) 0.0255(13) Uani 1 1 d U . .
C7 C 0.3956(5) 0.2872(2) 0.0258(4) 0.0253(14) Uani 1 1 d U . .
H7 H 0.4411 0.2790 0.0937 0.030 Uiso 1 1 calc R . .
C8 C 0.2829(5) 0.3041(2) 0.0375(4) 0.0319(14) Uani 1 1 d U . .
H8A H 0.2466 0.2769 0.0639 0.048 Uiso 1 1 calc R . .
H8B H 0.2371 0.3141 -0.0274 0.048 Uiso 1 1 calc R . .
H8C H 0.2923 0.3321 0.0834 0.048 Uiso 1 1 calc R . .
C9 C 0.4545(5) 0.3288(2) -0.0139(5) 0.0400(17) Uani 1 1 d U . .
H9A H 0.5272 0.3173 -0.0206 0.060 Uiso 1 1 calc R . .
H9B H 0.4644 0.3568 0.0323 0.060 Uiso 1 1 calc R . .
H9C H 0.4099 0.3393 -0.0790 0.060 Uiso 1 1 calc R . .
C10 C 0.3213(4) 0.1037(2) 0.0015(4) 0.0229(13) Uani 1 1 d U . .
H10 H 0.2836 0.1130 0.0551 0.028 Uiso 1 1 calc R . .
C11 C 0.2441(5) 0.0677(2) -0.0685(5) 0.0424(18) Uani 1 1 d U . .
H11A H 0.1745 0.0845 -0.0995 0.064 Uiso 1 1 calc R . .
H11B H 0.2285 0.0393 -0.0303 0.064 Uiso 1 1 calc R . .
H11C H 0.2802 0.0565 -0.1202 0.064 Uiso 1 1 calc R . .
C12 C 0.4284(5) 0.0784(2) 0.0510(5) 0.0362(16) Uani 1 1 d U . .
H12A H 0.4759 0.1014 0.0970 0.054 Uiso 1 1 calc R . .
H12B H 0.4666 0.0677 0.0004 0.054 Uiso 1 1 calc R . .
H12C H 0.4124 0.0496 0.0880 0.054 Uiso 1 1 calc R . .
C13 C 0.5768(4) 0.11902(19) 0.3650(4) 0.0167(12) Uani 1 1 d U A .
C14 C 0.5475(4) 0.11082(19) 0.4552(4) 0.0173(12) Uani 1 1 d U . .
C15 C 0.6076(4) 0.0752(2) 0.5201(4) 0.0188(12) Uani 1 1 d U A .
C16 C 0.6902(5) 0.0484(2) 0.4927(4) 0.0210(13) Uani 1 1 d DU . .
H16 H 0.734(4) 0.0248(16) 0.535(3) 0.025 Uiso 0.962(2) 1 d PD A 1
Br1 Br 0.7757(15) 0.0084(7) 0.5798(13) 0.039(7) Uiso 0.038(2) 1 d PU A 2
C17 C 0.7202(4) 0.05658(19) 0.4032(4) 0.0170(12) Uani 1 1 d U A .
C18 C 0.6643(4) 0.09341(19) 0.3380(4) 0.0171(12) Uani 1 1 d U . .
C19 C 0.4554(5) 0.1390(2) 0.4807(4) 0.0180(12) Uani 1 1 d U . .
C20 C 0.3618(4) 0.1151(2) 0.4953(4) 0.0204(13) Uani 1 1 d U . .
H20 H 0.3563 0.0802 0.4890 0.024 Uiso 1 1 calc R . .
C21 C 0.2766(5) 0.1414(2) 0.5188(4) 0.0234(13) Uani 1 1 d U . .
H21 H 0.2127 0.1245 0.5279 0.028 Uiso 1 1 calc R . .
C22 C 0.2832(5) 0.1922(2) 0.5294(4) 0.0256(13) Uani 1 1 d U . .
H22 H 0.2247 0.2102 0.5466 0.031 Uiso 1 1 calc R . .
C23 C 0.3754(5) 0.2165(2) 0.5148(4) 0.0241(14) Uani 1 1 d U . .
H23 H 0.3808 0.2514 0.5219 0.029 Uiso 1 1 calc R . .
C24 C 0.4604(4) 0.1901(2) 0.4898(4) 0.0207(12) Uani 1 1 d U . .
H24 H 0.5232 0.2072 0.4787 0.025 Uiso 1 1 calc R . .
C25 C 0.5808(4) 0.0648(2) 0.6177(4) 0.0186(12) Uani 1 1 d U . .
C26 C 0.5886(4) 0.1010(2) 0.6897(4) 0.0231(13) Uani 1 1 d U A .
H26 H 0.6123 0.1332 0.6779 0.028 Uiso 1 1 calc R . .
C27 C 0.5620(5) 0.0903(2) 0.7789(4) 0.0290(14) Uani 1 1 d U . .
H27 H 0.5682 0.1154 0.8279 0.035 Uiso 1 1 calc R A .
C28 C 0.5267(5) 0.0440(2) 0.7974(4) 0.0316(15) Uani 1 1 d U A .
H28 H 0.5074 0.0373 0.8584 0.038 Uiso 1 1 calc R . .
C29 C 0.5192(5) 0.0073(2) 0.7276(4) 0.0299(15) Uani 1 1 d U . .
H29 H 0.4956 -0.0249 0.7403 0.036 Uiso 1 1 calc R A .
C30 C 0.5468(4) 0.0179(2) 0.6375(4) 0.0232(13) Uani 1 1 d U A .
H30 H 0.5422 -0.0074 0.5893 0.028 Uiso 1 1 calc R . .
C31 C 0.8109(4) 0.0251(2) 0.3803(4) 0.0190(12) Uani 1 1 d U . .
C32 C 0.9114(5) 0.0444(2) 0.3715(4) 0.0275(14) Uani 1 1 d U A .
H32 H 0.9227 0.0791 0.3767 0.033 Uiso 1 1 calc R . .
C33 C 0.9948(5) 0.0149(2) 0.3556(4) 0.0319(15) Uani 1 1 d U . .
H33 H 1.0637 0.0290 0.3516 0.038 Uiso 1 1 calc R A .
C34 C 0.9784(5) -0.0351(2) 0.3453(4) 0.0294(15) Uani 1 1 d U A .
H34 H 1.0360 -0.0559 0.3343 0.035 Uiso 1 1 calc R . .
C35 C 0.8786(5) -0.0550(2) 0.3508(4) 0.0281(14) Uani 1 1 d U . .
H35 H 0.8661 -0.0895 0.3418 0.034 Uiso 1 1 calc R A .
C36 C 0.7966(5) -0.0251(2) 0.3695(4) 0.0245(14) Uani 1 1 d U A .
H36 H 0.7285 -0.0394 0.3750 0.029 Uiso 1 1 calc R . .
C37 C 0.6924(4) 0.1051(2) 0.2412(4) 0.0180(12) Uani 1 1 d U A .
C38 C 0.6990(4) 0.0687(2) 0.1723(4) 0.0236(13) Uani 1 1 d U . .
H38 H 0.6867 0.0352 0.1869 0.028 Uiso 1 1 calc R A .
C39 C 0.7231(5) 0.0803(2) 0.0831(4) 0.0306(15) Uani 1 1 d U A .
H39 H 0.7272 0.0550 0.0367 0.037 Uiso 1 1 calc R . .
C40 C 0.7413(5) 0.1288(2) 0.0612(4) 0.0330(16) Uani 1 1 d U . .
H40 H 0.7566 0.1370 -0.0008 0.040 Uiso 1 1 calc R A .
C41 C 0.7371(5) 0.1647(2) 0.1285(4) 0.0311(15) Uani 1 1 d U A .
H41 H 0.7503 0.1981 0.1136 0.037 Uiso 1 1 calc R . .
C42 C 0.7137(5) 0.1531(2) 0.2185(4) 0.0253(14) Uani 1 1 d U . .
H42 H 0.7123 0.1786 0.2653 0.030 Uiso 1 1 calc R A .
C43 C 0.5900(4) 0.2693(2) 0.2763(5) 0.0323(15) Uani 1 1 d U . .
H43A H 0.6412 0.2957 0.2683 0.048 Uiso 1 1 calc R . .
H43B H 0.5746 0.2482 0.2172 0.048 Uiso 1 1 calc R . .
H43C H 0.6237 0.2496 0.3350 0.048 Uiso 1 1 calc R . .
C44 C 0.4847(5) 0.2914(2) 0.2891(4) 0.0240(13) Uani 1 1 d U . .
C45 C 0.4636(5) 0.3386(2) 0.3118(4) 0.0307(15) Uani 1 1 d U . .
H45 H 0.5143 0.3654 0.3196 0.037 Uiso 1 1 calc R . .
C46 C 0.3539(5) 0.3409(2) 0.3220(4) 0.0286(14) Uani 1 1 d U . .
H46 H 0.3172 0.3695 0.3378 0.034 Uiso 1 1 calc R . .
C47 C 0.3095(5) 0.2949(2) 0.3051(4) 0.0233(13) Uani 1 1 d U . .
C48 C 0.1956(5) 0.2786(2) 0.3059(4) 0.0300(15) Uani 1 1 d U . .
H48A H 0.1576 0.3050 0.3331 0.045 Uiso 1 1 calc R . .
H48B H 0.1996 0.2490 0.3473 0.045 Uiso 1 1 calc R . .
H48C H 0.1543 0.2711 0.2379 0.045 Uiso 1 1 calc R . .
C49 C 0.2528(4) 0.16618(19) 0.2479(4) 0.0194(12) Uani 1 1 d U . .
H49 H 0.2571 0.1617 0.3167 0.023 Uiso 1 1 calc R . .
C50 C 0.1377(5) 0.1501(2) 0.1915(4) 0.0250(13) Uani 1 1 d U . .
C51 C 0.0559(5) 0.1631(2) 0.2562(5) 0.0345(16) Uani 1 1 d U . .
H51A H 0.0782 0.1459 0.3201 0.052 Uiso 1 1 calc R . .
H51B H -0.0192 0.1528 0.2218 0.052 Uiso 1 1 calc R . .
H51C H 0.0568 0.1988 0.2676 0.052 Uiso 1 1 calc R . .
C52 C 0.1020(5) 0.1780(2) 0.0924(4) 0.0277(15) Uani 1 1 d U . .
H52A H 0.1537 0.1704 0.0509 0.042 Uiso 1 1 calc R . .
H52B H 0.1026 0.2135 0.1052 0.042 Uiso 1 1 calc R . .
H52C H 0.0270 0.1677 0.0578 0.042 Uiso 1 1 calc R . .
C53 C 0.1301(5) 0.0945(2) 0.1746(4) 0.0267(14) Uani 1 1 d U . .
C54 C 0.2150(5) 0.0615(2) 0.2113(4) 0.0295(14) Uani 1 1 d U . .
H54 H 0.2848 0.0737 0.2475 0.035 Uiso 1 1 calc R . .
C55 C 0.2003(5) 0.0105(2) 0.1964(5) 0.0344(15) Uani 1 1 d U . .
H55 H 0.2599 -0.0115 0.2224 0.041 Uiso 1 1 calc R . .
C56 C 0.1011(5) -0.0076(2) 0.1448(5) 0.0367(16) Uani 1 1 d U . .
H56 H 0.0919 -0.0421 0.1329 0.044 Uiso 1 1 calc R . .
C57 C 0.0131(5) 0.0245(3) 0.1094(5) 0.0458(19) Uani 1 1 d U . .
H57 H -0.0573 0.0121 0.0753 0.055 Uiso 1 1 calc R . .
C58 C 0.0293(5) 0.0748(2) 0.1242(5) 0.0403(17) Uani 1 1 d U . .
H58 H -0.0308 0.0966 0.0989 0.048 Uiso 1 1 calc R . .

loop_
_atom_site_aniso_label
_atom_site_aniso_U_11
_atom_site_aniso_U_22
_atom_site_aniso_U_33
_atom_site_aniso_U_23
_atom_site_aniso_U_13
_atom_site_aniso_U_12
Mo1 0.0205(3) 0.0152(2) 0.0190(3) 0.0011(3) 0.00605(19) 0.0007(3)
O1 0.020(2) 0.015(2) 0.020(2) 0.0031(16) 0.0057(17) 0.0025(16)
N1 0.023(2) 0.020(2) 0.020(2) -0.003(2) 0.0096(19) -0.003(2)
N2 0.023(2) 0.019(2) 0.018(2) -0.002(2) 0.005(2) 0.000(2)
C1 0.016(3) 0.028(3) 0.017(3) 0.000(3) 0.008(2) 0.005(3)
C2 0.014(3) 0.030(3) 0.025(3) 0.003(2) 0.003(3) 0.000(3)
C3 0.026(3) 0.037(4) 0.034(4) 0.012(3) 0.011(3) -0.005(3)
C4 0.032(3) 0.047(4) 0.019(3) 0.005(3) 0.007(3) 0.008(3)
C5 0.031(4) 0.027(3) 0.025(3) -0.004(3) 0.011(3) 0.002(3)
C6 0.024(3) 0.030(3) 0.021(3) 0.002(2) 0.001(3) 0.004(3)
C7 0.023(3) 0.026(3) 0.025(3) 0.006(3) 0.001(3) -0.003(3)
C8 0.035(3) 0.027(4) 0.032(4) -0.002(3) 0.004(3) 0.009(3)
C9 0.038(4) 0.034(4) 0.047(4) 0.002(3) 0.009(3) -0.007(3)
C10 0.025(3) 0.024(3) 0.021(3) -0.003(2) 0.009(3) -0.001(3)
C11 0.052(4) 0.025(4) 0.045(4) -0.002(3) -0.001(3) -0.004(3)
C12 0.042(4) 0.033(4) 0.035(4) 0.002(3) 0.013(3) 0.012(3)
C13 0.024(3) 0.011(3) 0.014(3) -0.003(2) 0.002(2) -0.002(2)
C14 0.018(3) 0.017(3) 0.017(3) -0.005(2) 0.003(2) -0.005(2)
C15 0.021(3) 0.016(3) 0.020(3) -0.002(2) 0.005(2) 0.000(2)
C16 0.022(3) 0.020(3) 0.021(3) 0.001(2) 0.006(3) 0.004(2)
C17 0.018(3) 0.014(3) 0.018(3) -0.002(2) 0.002(2) -0.004(2)
C18 0.023(3) 0.013(3) 0.015(3) -0.002(2) 0.004(2) -0.003(2)
C19 0.025(3) 0.017(3) 0.013(3) 0.001(2) 0.007(2) 0.005(2)
C20 0.030(3) 0.014(3) 0.020(3) 0.000(2) 0.011(3) -0.001(2)
C21 0.028(3) 0.025(3) 0.020(3) 0.005(3) 0.013(3) 0.002(3)
C22 0.032(3) 0.025(3) 0.022(3) 0.001(3) 0.010(3) 0.007(3)
C23 0.029(3) 0.015(3) 0.029(4) 0.000(3) 0.008(3) 0.002(2)
C24 0.025(3) 0.023(3) 0.015(3) -0.002(3) 0.006(2) -0.003(3)
C25 0.015(3) 0.022(3) 0.018(3) 0.002(2) 0.004(2) 0.003(2)
C26 0.030(3) 0.017(3) 0.023(3) 0.000(2) 0.008(3) 0.004(3)
C27 0.038(4) 0.028(3) 0.024(3) -0.009(3) 0.015(3) -0.003(3)
C28 0.037(4) 0.038(4) 0.020(3) 0.005(3) 0.008(3) 0.003(3)
C29 0.035(4) 0.029(3) 0.022(3) 0.004(3) 0.000(3) -0.004(3)
C30 0.024(3) 0.032(3) 0.012(3) -0.006(3) 0.000(2) -0.007(3)
C31 0.025(3) 0.021(3) 0.011(3) 0.005(2) 0.006(2) 0.007(2)
C32 0.027(3) 0.020(3) 0.037(4) 0.004(3) 0.013(3) -0.001(3)
C33 0.022(3) 0.036(4) 0.041(4) 0.003(3) 0.014(3) 0.002(3)
C34 0.031(3) 0.030(3) 0.034(4) 0.002(3) 0.019(3) 0.014(3)
C35 0.045(4) 0.015(3) 0.029(4) 0.004(3) 0.019(3) 0.007(3)
C36 0.032(3) 0.019(3) 0.028(3) 0.003(3) 0.018(3) 0.001(3)
C37 0.014(3) 0.022(3) 0.019(3) 0.000(2) 0.005(2) 0.006(2)
C38 0.024(3) 0.020(3) 0.025(3) 0.004(2) 0.005(3) 0.001(3)
C39 0.025(3) 0.044(4) 0.024(3) -0.002(3) 0.009(3) 0.006(3)
C40 0.028(4) 0.052(4) 0.023(3) 0.019(3) 0.013(3) 0.015(3)
C41 0.037(4) 0.026(3) 0.037(4) 0.015(3) 0.022(3) 0.013(3)
C42 0.025(3) 0.028(3) 0.025(3) 0.004(3) 0.010(3) 0.001(3)
C43 0.018(3) 0.032(4) 0.046(4) 0.005(3) 0.007(3) -0.005(3)
C44 0.023(3) 0.017(3) 0.028(3) 0.001(3) 0.000(3) 0.000(2)
C45 0.032(4) 0.019(3) 0.039(4) 0.001(3) 0.005(3) -0.005(3)
C46 0.034(4) 0.025(3) 0.029(4) -0.006(3) 0.011(3) 0.007(3)
C47 0.029(3) 0.017(3) 0.025(3) 0.002(2) 0.009(3) 0.004(2)
C48 0.039(4) 0.023(3) 0.030(4) -0.001(3) 0.012(3) 0.010(3)
C49 0.024(3) 0.021(3) 0.014(3) -0.002(2) 0.008(2) -0.001(2)
C50 0.023(3) 0.026(3) 0.028(3) 0.001(3) 0.009(3) 0.002(3)
C51 0.028(4) 0.040(4) 0.038(4) -0.008(3) 0.013(3) -0.008(3)
C52 0.024(3) 0.023(4) 0.036(3) 0.005(3) 0.006(3) 0.004(3)
C53 0.028(3) 0.027(3) 0.027(4) 0.004(3) 0.011(3) -0.002(3)
C54 0.032(3) 0.027(3) 0.032(4) 0.000(3) 0.013(3) -0.003(3)
C55 0.034(4) 0.028(3) 0.042(4) 0.002(3) 0.013(3) 0.002(3)
C56 0.042(4) 0.021(3) 0.046(4) -0.003(3) 0.007(3) -0.003(3)
C57 0.028(4) 0.041(4) 0.063(5) -0.011(4) 0.001(3) -0.009(3)
C58 0.031(4) 0.034(4) 0.052(4) 0.005(3) 0.002(3) 0.000(3)

loop_
_atom_type_symbol
_atom_type_description
_atom_type_scat_dispersion_real
_atom_type_scat_dispersion_imag
_atom_type_scat_source
C C 0.0033 0.0016 'International Tables Vol C Tables 4.2.6.8 and 6.1.1.4'
H H 0.0000 0.0000 'International Tables Vol C Tables 4.2.6.8 and 6.1.1.4'
N N 0.0061 0.0033 'International Tables Vol C Tables 4.2.6.8 and 6.1.1.4'
O O 0.0106 0.0060 'International Tables Vol C Tables 4.2.6.8 and 6.1.1.4'
Br Br -0.2901 2.4595 'International Tables Vol C Tables 4.2.6.8 and 6.1.1.4'
Mo Mo -1.6832 0.6857 'International Tables Vol C Tables 4.2.6.8 and 6.1.1.4'

loop_
_geom_angle_atom_site_label_1
_geom_angle_atom_site_label_2
_geom_angle_atom_site_label_3
_geom_angle
N1 Mo1 C49 100.2(2)
N1 Mo1 O1 114.01(18)
C49 Mo1 O1 115.03(19)
N1 Mo1 N2 106.4(2)
C49 Mo1 N2 103.7(2)
O1 Mo1 N2 115.80(16)
C13 O1 Mo1 157.2(3)
C1 N1 Mo1 172.3(4)
C47 N2 C44 106.1(4)
C47 N2 Mo1 135.7(4)
C44 N2 Mo1 117.7(4)
N1 C1 C2 118.9(5)
N1 C1 C6 118.3(5)
C2 C1 C6 122.8(5)
C3 C2 C1 117.2(5)
C3 C2 C7 123.0(5)
C1 C2 C7 119.8(5)
C4 C3 C2 120.9(6)
C4 C3 H3 119.6
C2 C3 H3 119.6
C5 C4 C3 120.8(5)
C5 C4 H4 119.6
C3 C4 H4 119.6
C4 C5 C6 121.0(6)
C4 C5 H5 119.5
C6 C5 H5 119.5
C5 C6 C1 117.2(5)
C5 C6 C10 122.3(5)
C1 C6 C10 120.5(5)
C2 C7 C8 110.4(5)
C2 C7 C9 114.0(5)
C8 C7 C9 110.7(5)
C2 C7 H7 107.1
C8 C7 H7 107.1
C9 C7 H7 107.1
C7 C8 H8A 109.5
C7 C8 H8B 109.5
H8A C8 H8B 109.5
C7 C8 H8C 109.5
H8A C8 H8C 109.5
H8B C8 H8C 109.5
C7 C9 H9A 109.5
C7 C9 H9B 109.5
H9A C9 H9B 109.5
C7 C9 H9C 109.5
H9A C9 H9C 109.5
H9B C9 H9C 109.5
C12 C10 C6 110.8(5)
C12 C10 C11 110.3(5)
C6 C10 C11 114.0(5)
C12 C10 H10 107.1
C6 C10 H10 107.1
C11 C10 H10 107.1
C10 C11 H11A 109.5
C10 C11 H11B 109.5
H11A C11 H11B 109.5
C10 C11 H11C 109.5
H11A C11 H11C 109.5
H11B C11 H11C 109.5
C10 C12 H12A 109.5
C10 C12 H12B 109.5
H12A C12 H12B 109.5
C10 C12 H12C 109.5
H12A C12 H12C 109.5
H12B C12 H12C 109.5
O1 C13 C14 118.4(5)
O1 C13 C18 118.9(5)
C14 C13 C18 122.6(5)
C13 C14 C15 117.9(5)
C13 C14 C19 120.7(5)
C15 C14 C19 121.4(5)
C16 C15 C14 120.1(5)
C16 C15 C25 119.4(5)
C14 C15 C25 120.5(5)
C15 C16 C17 122.3(5)
C15 C16 Br1 119.8(7)
C17 C16 Br1 117.3(7)
C15 C16 H16 123(3)
C17 C16 H16 115(3)
Br1 C16 H16 5(4)
C16 Br1 H16 6(4)
C16 C17 C18 119.1(5)
C16 C17 C31 118.0(5)
C18 C17 C31 122.9(5)
C17 C18 C13 118.0(5)
C17 C18 C37 122.5(5)
C13 C18 C37 119.5(5)
C20 C19 C24 118.3(5)
C20 C19 C14 120.9(5)
C24 C19 C14 120.8(5)
C21 C20 C19 120.6(5)
C21 C20 H20 119.7
C19 C20 H20 119.7
C20 C21 C22 120.7(5)
C20 C21 H21 119.6
C22 C21 H21 119.6
C23 C22 C21 119.3(5)
C23 C22 H22 120.4
C21 C22 H22 120.4
C22 C23 C24 120.0(5)
C22 C23 H23 120.0
C24 C23 H23 120.0
C23 C24 C19 121.1(5)
C23 C24 H24 119.5
C19 C24 H24 119.5
C26 C25 C30 118.4(5)
C26 C25 C15 121.9(5)
C30 C25 C15 119.7(5)
C27 C26 C25 120.5(5)
C27 C26 H26 119.8
C25 C26 H26 119.8
C28 C27 C26 120.8(5)
C28 C27 H27 119.6
C26 C27 H27 119.6
C29 C28 C27 120.1(6)
C29 C28 H28 120.0
C27 C28 H28 120.0
C28 C29 C30 119.2(6)
C28 C29 H29 120.4
C30 C29 H29 120.4
C25 C30 C29 121.1(5)
C25 C30 H30 119.5
C29 C30 H30 119.5
C36 C31 C32 117.3(5)
C36 C31 C17 120.0(5)
C32 C31 C17 122.7(5)
C33 C32 C31 121.8(6)
C33 C32 H32 119.1
C31 C32 H32 119.1
C32 C33 C34 119.6(6)
C32 C33 H33 120.2
C34 C33 H33 120.2
C35 C34 C33 119.8(5)
C35 C34 H34 120.1
C33 C34 H34 120.1
C34 C35 C36 119.9(6)
C34 C35 H35 120.0
C36 C35 H35 120.0
C35 C36 C31 121.5(5)
C35 C36 H36 119.2
C31 C36 H36 119.2
C42 C37 C38 117.7(5)
C42 C37 C18 120.1(5)
C38 C37 C18 122.1(5)
C39 C38 C37 121.2(6)
C39 C38 H38 119.4
C37 C38 H38 119.4
C38 C39 C40 119.9(6)
C38 C39 H39 120.0
C40 C39 H39 120.0
C41 C40 C39 119.7(6)
C41 C40 H40 120.1
C39 C40 H40 120.1
C40 C41 C42 120.5(6)
C40 C41 H41 119.7
C42 C41 H41 119.7
C37 C42 C41 120.9(6)
C37 C42 H42 119.6
C41 C42 H42 119.6
C44 C43 H43A 109.5
C44 C43 H43B 109.5
H43A C43 H43B 109.5
C44 C43 H43C 109.5
H43A C43 H43C 109.5
H43B C43 H43C 109.5
C45 C44 N2 108.8(5)
C45 C44 C43 129.1(5)
N2 C44 C43 121.9(5)
C44 C45 C46 108.2(5)
C44 C45 H45 125.9
C46 C45 H45 125.9
C47 C46 C45 107.7(5)
C47 C46 H46 126.2
C45 C46 H46 126.2
C46 C47 N2 109.2(5)
C46 C47 C48 128.2(5)
N2 C47 C48 122.6(5)
C47 C48 H48A 109.5
C47 C48 H48B 109.5
H48A C48 H48B 109.5
C47 C48 H48C 109.5
H48A C48 H48C 109.5
H48B C48 H48C 109.5
C50 C49 Mo1 145.3(4)
C50 C49 H49 107.4
Mo1 C49 H49 107.4
C49 C50 C53 112.2(5)
C49 C50 C52 110.7(5)
C53 C50 C52 110.7(5)
C49 C50 C51 107.7(5)
C53 C50 C51 106.8(5)
C52 C50 C51 108.5(5)
C50 C51 H51A 109.5
C50 C51 H51B 109.5
H51A C51 H51B 109.5
C50 C51 H51C 109.5
H51A C51 H51C 109.5
H51B C51 H51C 109.5
C50 C52 H52A 109.5
C50 C52 H52B 109.5
H52A C52 H52B 109.5
C50 C52 H52C 109.5
H52A C52 H52C 109.5
H52B C52 H52C 109.5
C54 C53 C58 117.0(6)
C54 C53 C50 124.6(5)
C58 C53 C50 118.2(5)
C53 C54 C55 121.4(6)
C53 C54 H54 119.3
C55 C54 H54 119.3
C56 C55 C54 120.1(6)
C56 C55 H55 119.9
C54 C55 H55 119.9
C55 C56 C57 119.7(6)
C55 C56 H56 120.1
C57 C56 H56 120.1
C58 C57 C56 119.3(6)
C58 C57 H57 120.4
C56 C57 H57 120.4
C53 C58 C57 122.3(6)
C53 C58 H58 118.8
C57 C58 H58 118.8

loop_
_geom_bond_atom_site_label_1
_geom_bond_atom_site_label_2
_geom_bond_distance
Mo1 N1 1.720(4)
Mo1 C49 1.880(5)
Mo1 O1 1.923(3)
Mo1 N2 2.048(4)
O1 C13 1.363(6)
N1 C1 1.401(6)
N2 C47 1.398(7)
N2 C44 1.405(7)
C1 C2 1.401(8)
C1 C6 1.418(8)
C2 C3 1.394(8)
C2 C7 1.510(8)
C3 C4 1.388(8)
C3 H3 0.9500
C4 C5 1.383(8)
C4 H4 0.9500
C5 C6 1.385(7)
C5 H5 0.9500
C6 C10 1.508(8)
C7 C8 1.516(7)
C7 C9 1.516(8)
C7 H7 1.0000
C8 H8A 0.9800
C8 H8B 0.9800
C8 H8C 0.9800
C9 H9A 0.9800
C9 H9B 0.9800
C9 H9C 0.9800
C10 C12 1.507(7)
C10 C11 1.537(7)
C10 H10 1.0000
C11 H11A 0.9800
C11 H11B 0.9800
C11 H11C 0.9800
C12 H12A 0.9800
C12 H12B 0.9800
C12 H12C 0.9800
C13 C14 1.402(7)
C13 C18 1.413(7)
C14 C15 1.405(7)
C14 C19 1.486(7)
C15 C16 1.382(7)
C15 C25 1.495(7)
C16 C17 1.396(7)
C16 Br1 1.772(19)
C16 H16 0.94(2)
Br1 H16 0.84(3)
C17 C18 1.412(7)
C17 C31 1.504(7)
C18 C37 1.498(7)
C19 C20 1.387(7)
C19 C24 1.390(7)
C20 C21 1.378(7)
C20 H20 0.9500
C21 C22 1.385(8)
C21 H21 0.9500
C22 C23 1.377(7)
C22 H22 0.9500
C23 C24 1.386(7)
C23 H23 0.9500
C24 H24 0.9500
C25 C26 1.385(7)
C25 C30 1.387(7)
C26 C27 1.383(7)
C26 H26 0.9500
C27 C28 1.375(8)
C27 H27 0.9500
C28 C29 1.374(8)
C28 H28 0.9500
C29 C30 1.402(7)
C29 H29 0.9500
C30 H30 0.9500
C31 C36 1.376(7)
C31 C32 1.385(7)
C32 C33 1.367(8)
C32 H32 0.9500
C33 C34 1.374(8)
C33 H33 0.9500
C34 C35 1.369(8)
C34 H34 0.9500
C35 C36 1.374(7)
C35 H35 0.9500
C36 H36 0.9500
C37 C42 1.381(7)
C37 C38 1.388(7)
C38 C39 1.376(7)
C38 H38 0.9500
C39 C40 1.377(8)
C39 H39 0.9500
C40 C41 1.358(8)
C40 H40 0.9500
C41 C42 1.382(8)
C41 H41 0.9500
C42 H42 0.9500
C43 C44 1.487(7)
C43 H43A 0.9800
C43 H43B 0.9800
C43 H43C 0.9800
C44 C45 1.357(8)
C45 C46 1.404(8)
C45 H45 0.9500
C46 C47 1.361(8)
C46 H46 0.9500
C47 C48 1.484(8)
C48 H48A 0.9800
C48 H48B 0.9800
C48 H48C 0.9800
C49 C50 1.519(7)
C49 H49 0.9500
C50 C53 1.524(8)
C50 C52 1.536(7)
C50 C51 1.548(8)
C51 H51A 0.9800
C51 H51B 0.9800
C51 H51C 0.9800
C52 H52A 0.9800
C52 H52B 0.9800
C52 H52C 0.9800
C53 C54 1.382(8)
C53 C58 1.384(8)
C54 C55 1.404(8)
C54 H54 0.9500
C55 C56 1.358(8)
C55 H55 0.9500
C56 C57 1.391(8)
C56 H56 0.9500
C57 C58 1.386(9)
C57 H57 0.9500
C58 H58 0.9500

loop_
_geom_torsion_atom_site_label_1
_geom_torsion_atom_site_label_2
_geom_torsion_atom_site_label_3
_geom_torsion_atom_site_label_4
_geom_torsion
N1 Mo1 O1 C13 -136.0(8)
C49 Mo1 O1 C13 -21.1(9)
N2 Mo1 O1 C13 100.0(8)
C49 Mo1 N1 C1 -154(3)
O1 Mo1 N1 C1 -30(3)
N2 Mo1 N1 C1 99(3)
N1 Mo1 N2 C47 93.0(5)
C49 Mo1 N2 C47 -12.1(5)
O1 Mo1 N2 C47 -139.1(5)
N1 Mo1 N2 C44 -77.7(4)
C49 Mo1 N2 C44 177.1(4)
O1 Mo1 N2 C44 50.1(4)
Mo1 N1 C1 C2 -84(3)
Mo1 N1 C1 C6 96(3)
N1 C1 C2 C3 174.8(5)
C6 C1 C2 C3 -5.2(8)
N1 C1 C2 C7 -6.2(7)
C6 C1 C2 C7 173.8(5)
C1 C2 C3 C4 2.4(8)
C7 C2 C3 C4 -176.6(5)
C2 C3 C4 C5 1.1(9)
C3 C4 C5 C6 -1.9(9)
C4 C5 C6 C1 -0.7(8)
C4 C5 C6 C10 -177.7(5)
N1 C1 C6 C5 -175.6(5)
C2 C1 C6 C5 4.4(8)
N1 C1 C6 C10 1.4(8)
C2 C1 C6 C10 -178.6(5)
C3 C2 C7 C8 103.8(6)
C1 C2 C7 C8 -75.2(6)
C3 C2 C7 C9 -21.5(8)
C1 C2 C7 C9 159.5(5)
C5 C6 C10 C12 92.1(6)
C1 C6 C10 C12 -84.8(6)
C5 C6 C10 C11 -33.0(8)
C1 C6 C10 C11 150.1(5)
Mo1 O1 C13 C14 -27.9(11)
Mo1 O1 C13 C18 151.1(7)
O1 C13 C14 C15 178.3(5)
C18 C13 C14 C15 -0.7(8)
O1 C13 C14 C19 -1.5(7)
C18 C13 C14 C19 179.5(5)
C13 C14 C15 C16 -2.1(8)
C19 C14 C15 C16 177.7(5)
C13 C14 C15 C25 179.7(5)
C19 C14 C15 C25 -0.5(8)
C14 C15 C16 C17 2.6(8)
C25 C15 C16 C17 -179.2(5)
C14 C15 C16 Br1 173.2(8)
C25 C15 C16 Br1 -8.6(10)
C15 C16 C17 C18 -0.2(8)
Br1 C16 C17 C18 -171.0(8)
C15 C16 C17 C31 -179.7(5)
Br1 C16 C17 C31 9.5(9)
C16 C17 C18 C13 -2.5(7)
C31 C17 C18 C13 176.9(5)
C16 C17 C18 C37 179.1(5)
C31 C17 C18 C37 -1.4(8)
O1 C13 C18 C17 -176.0(4)
C14 C13 C18 C17 3.0(8)
O1 C13 C18 C37 2.4(7)
C14 C13 C18 C37 -178.6(5)
C13 C14 C19 C20 118.1(6)
C15 C14 C19 C20 -61.7(7)
C13 C14 C19 C24 -61.3(7)
C15 C14 C19 C24 118.9(6)
C24 C19 C20 C21 -0.5(8)
C14 C19 C20 C21 -179.9(5)
C19 C20 C21 C22 -0.7(8)
C20 C21 C22 C23 0.9(8)
C21 C22 C23 C24 0.0(8)
C22 C23 C24 C19 -1.2(8)
C20 C19 C24 C23 1.4(8)
C14 C19 C24 C23 -179.2(5)
C16 C15 C25 C26 121.1(6)
C14 C15 C25 C26 -60.6(7)
C16 C15 C25 C30 -59.1(7)
C14 C15 C25 C30 119.1(6)
C30 C25 C26 C27 -0.5(8)
C15 C25 C26 C27 179.3(5)
C25 C26 C27 C28 -0.5(9)
C26 C27 C28 C29 1.1(9)
C27 C28 C29 C30 -0.7(9)
C26 C25 C30 C29 0.9(8)
C15 C25 C30 C29 -178.9(5)
C28 C29 C30 C25 -0.3(9)
C16 C17 C31 C36 62.7(7)
C18 C17 C31 C36 -116.7(6)
C16 C17 C31 C32 -115.7(6)
C18 C17 C31 C32 64.8(7)
C36 C31 C32 C33 -1.8(8)
C17 C31 C32 C33 176.7(5)
C31 C32 C33 C34 1.7(9)
C32 C33 C34 C35 0.2(9)
C33 C34 C35 C36 -1.9(9)
C34 C35 C36 C31 1.8(9)
C32 C31 C36 C35 0.1(8)
C17 C31 C36 C35 -178.5(5)
C17 C18 C37 C42 -128.2(6)
C13 C18 C37 C42 53.4(7)
C17 C18 C37 C38 51.2(7)
C13 C18 C37 C38 -127.1(6)
C42 C37 C38 C39 -1.7(8)
C18 C37 C38 C39 178.9(5)
C37 C38 C39 C40 0.1(9)
C38 C39 C40 C41 1.1(9)
C39 C40 C41 C42 -0.6(9)
C38 C37 C42 C41 2.2(8)
C18 C37 C42 C41 -178.4(5)
C40 C41 C42 C37 -1.1(9)
C47 N2 C44 C45 0.2(6)
Mo1 N2 C44 C45 173.4(4)
C47 N2 C44 C43 176.7(5)
Mo1 N2 C44 C43 -10.0(7)
N2 C44 C45 C46 -0.1(7)
C43 C44 C45 C46 -176.3(6)
C44 C45 C46 C47 -0.1(7)
C45 C46 C47 N2 0.2(7)
C45 C46 C47 C48 -179.2(6)
C44 N2 C47 C46 -0.2(6)
Mo1 N2 C47 C46 -171.7(4)
C44 N2 C47 C48 179.2(5)
Mo1 N2 C47 C48 7.7(8)
N1 Mo1 C49 C50 -2.6(7)
O1 Mo1 C49 C50 -125.3(7)
N2 Mo1 C49 C50 107.2(7)
Mo1 C49 C50 C53 96.4(7)
Mo1 C49 C50 C52 -27.9(9)
Mo1 C49 C50 C51 -146.4(6)
C49 C50 C53 C54 4.0(8)
C52 C50 C53 C54 128.2(6)
C51 C50 C53 C54 -113.8(6)
C49 C50 C53 C58 179.8(5)
C52 C50 C53 C58 -56.0(7)
C51 C50 C53 C58 62.0(7)
C58 C53 C54 C55 1.3(9)
C50 C53 C54 C55 177.2(5)
C53 C54 C55 C56 0.1(9)
C54 C55 C56 C57 -1.9(10)
C55 C56 C57 C58 2.3(10)
C54 C53 C58 C57 -0.8(10)
C50 C53 C58 C57 -177.0(6)
C56 C57 C58 C53 -1.0(11)
